data_7201869
loop_
_publ_author_name
'Wang, Jingping'
'Du, Juan'
'Niu, Jingyang'

_publ_section_title
;
 Novel hexanuclear copper(ii)-substituted dimeric tungstogermanates
;
_journal_issue 8
_journal_name_full CrystEngComm
_journal_page_first 972
_journal_paper_doi 10.1039/b717567a
_journal_volume 10
_journal_year 2008
_chemical_formula_sum 'C80 H70 Cu10 Ge2 N16 O71 W18'
_chemical_formula_weight 6481.40
_chemical_name_systematic
;
?
;
_space_group_IT_number 14
_symmetry_cell_setting monoclinic
_symmetry_space_group_name_Hall '-P 2yn'
_symmetry_space_group_name_H-M 'P 1 21/n 1'
_atom_sites_solution_hydrogens geom
_atom_sites_solution_primary direct
_atom_sites_solution_secondary difmap
_audit_creation_method SHELXL-97
_cell_angle_alpha 90.00
_cell_angle_beta 94.1180(10)
_cell_angle_gamma 90.00
_cell_formula_units_Z 2
_cell_length_a 15.5850(16)
_cell_length_b 20.081(2)
_cell_length_c 19.023(2)
_cell_measurement_reflns_used 250
_cell_measurement_temperature 293(2)
_cell_measurement_theta_max 25
_cell_measurement_theta_min 2.5
_cell_volume 5938.1(11)
_computing_cell_refinement 'Saint (Bruker, 2005)'
_computing_data_collection 'Apex2 (Bruker, 2005)'
_computing_data_reduction Saint
_computing_molecular_graphics 'SHELXTL (Sheldrick, 1997a)'
_computing_publication_material SHELXTL
_computing_structure_refinement 'SHELXL-97 (Sheldrick, 1997)'
_computing_structure_solution 'SHELXS-97 (Sheldrick, 1997b)'
_diffrn_ambient_temperature 293(2)
_diffrn_measured_fraction_theta_full 0.997
_diffrn_measured_fraction_theta_max 0.997
_diffrn_measurement_device_type 'Bruker Apex-2 CCD'
_diffrn_measurement_method \w
_diffrn_radiation_monochromator graphite
_diffrn_radiation_source 'fine-focus sealed tube'
_diffrn_radiation_type MoK\a
_diffrn_radiation_wavelength 0.71073
_diffrn_reflns_av_R_equivalents 0.0499
_diffrn_reflns_av_sigmaI/netI 0.0603
_diffrn_reflns_limit_h_max 18
_diffrn_reflns_limit_h_min -18
_diffrn_reflns_limit_k_max 23
_diffrn_reflns_limit_k_min -22
_diffrn_reflns_limit_l_max 19
_diffrn_reflns_limit_l_min -22
_diffrn_reflns_number 29992
_diffrn_reflns_theta_full 25.00
_diffrn_reflns_theta_max 25.00
_diffrn_reflns_theta_min 2.02
_diffrn_standards_decay_% 0
_diffrn_standards_interval_count 0
_diffrn_standards_interval_time 0
_diffrn_standards_number 0
_exptl_absorpt_coefficient_mu 19.701
_exptl_absorpt_correction_T_max 0.2205
_exptl_absorpt_correction_T_min 0.1839
_exptl_absorpt_correction_type multi-scan
_exptl_crystal_colour Green
_exptl_crystal_density_diffrn 3.625
_exptl_crystal_density_method 'not measured'
_exptl_crystal_description Block
_exptl_crystal_F_000 5832
_exptl_crystal_size_max 0.13
_exptl_crystal_size_mid 0.12
_exptl_crystal_size_min 0.11
_refine_diff_density_max 2.032
_refine_diff_density_min -1.536
_refine_diff_density_rms 0.272
_refine_ls_extinction_method none
_refine_ls_goodness_of_fit_ref 1.004
_refine_ls_hydrogen_treatment constr
_refine_ls_matrix_type full
_refine_ls_number_parameters 892
_refine_ls_number_reflns 10423
_refine_ls_number_restraints 18
_refine_ls_restrained_S_all 1.004
_refine_ls_R_factor_all 0.0588
_refine_ls_R_factor_gt 0.0365
_refine_ls_shift/su_max 0.001
_refine_ls_shift/su_mean 0.000
_refine_ls_structure_factor_coef Fsqd
_refine_ls_weighting_details 'calc w=1/[\s^2^(Fo^2^)+(0.0324P)^2^+0.0000P] where P=(Fo^2^+2Fc^2^)/3'
_refine_ls_weighting_scheme calc
_refine_ls_wR_factor_gt 0.0726
_refine_ls_wR_factor_ref 0.0784
_reflns_number_gt 7873
_reflns_number_total 10423
_reflns_threshold_expression >2sigma(I)
_cod_data_source_file b717567a.txt
_cod_data_source_block njy1
_cod_depositor_comments
;
The following automatic conversions were performed:
'_symmetry_cell_setting' value 'Monoclinic' changed to 'monoclinic'
according to '/home/saulius/struct/CIF-dictionaries/cif_core.dic'
dictionary named 'cif_core.dic' version 2.4.1 from
2010-06-29.

'_exptl_absorpt_correction_type' value 'Multi-scan' changed
to 'multi-scan' according to
'/home/saulius/struct/CIF-dictionaries/cif_core.dic' dictionary named
'cif_core.dic' version 2.4.1 from 2010-06-29.

Automatic conversion script
Id: cif_fix_enum 1527 2010-12-29 10:47:43Z saulius 
;
_cod_original_cell_volume 5938.2(11)
_cod_original_sg_symbol_H-M P2(1)/n
_cod_database_code 7201869

loop_
_symmetry_equiv_pos_as_xyz
'x, y, z'
'-x+1/2, y+1/2, -z+1/2'
'-x, -y, -z'
'x-1/2, -y-1/2, z-1/2'

loop_
_atom_site_label
_atom_site_type_symbol
_atom_site_fract_x
_atom_site_fract_y
_atom_site_fract_z
_atom_site_U_iso_or_equiv
_atom_site_adp_type
_atom_site_occupancy
_atom_site_symmetry_multiplicity
_atom_site_calc_flag
_atom_site_refinement_flags
_atom_site_disorder_assembly
_atom_site_disorder_group
Cu1 Cu 0.40999(8) -0.01585(6) -0.03396(7) 0.0175(3) Uani 1 1 d . . .
Cu2 Cu 0.56160(8) -0.11623(6) -0.06008(6) 0.0155(3) Uani 1 1 d . . .
Cu3 Cu 0.74120(8) -0.08543(7) 0.02421(7) 0.0224(3) Uani 1 1 d . . .
Cu4 Cu 0.37686(10) -0.02183(8) 0.30674(8) 0.0354(4) Uani 1 1 d . . .
Cu5 Cu 0.41790(11) -0.36144(9) -0.14028(9) 0.0443(4) Uani 1 1 d . . .
Ge1 Ge 0.48066(7) -0.09986(5) 0.10499(5) 0.0140(2) Uani 1 1 d . . .
W1 W 0.31055(3) -0.15052(2) 0.21672(2) 0.02170(12) Uani 1 1 d . . .
W2 W 0.27062(3) -0.13025(2) 0.04016(2) 0.01908(11) Uani 1 1 d . . .
W3 W 0.29973(3) 0.00404(2) 0.14360(2) 0.01858(11) Uani 1 1 d . . .
W4 W 0.53918(3) -0.11352(2) 0.29336(2) 0.02327(12) Uani 1 1 d . . .
W5 W 0.52778(3) 0.04052(2) 0.21613(2) 0.02053(12) Uani 1 1 d . . .
W6 W 0.68703(3) -0.06638(2) 0.18432(2) 0.02107(12) Uani 1 1 d . . .
W7 W 0.49253(3) -0.26637(2) 0.18628(2) 0.02354(12) Uani 1 1 d . . .
W8 W 0.64674(3) -0.22124(2) 0.07959(2) 0.02118(12) Uani 1 1 d . . .
W9 W 0.44703(3) -0.24802(2) 0.01128(2) 0.02106(12) Uani 1 1 d . . .
O1 O 0.2516(5) -0.1844(4) 0.2798(4) 0.032(2) Uani 1 1 d . . .
O2 O 0.1780(5) -0.1559(4) -0.0045(4) 0.030(2) Uani 1 1 d . . .
O3 O 0.2300(5) 0.0630(4) 0.1686(4) 0.0281(19) Uani 1 1 d . . .
O4 O 0.5511(5) -0.1333(4) 0.3819(4) 0.036(2) Uani 1 1 d . . .
O5 O 0.5289(5) 0.1138(4) 0.2612(4) 0.030(2) Uani 1 1 d . . .
O6 O 0.7937(5) -0.0591(4) 0.2068(4) 0.031(2) Uani 1 1 d . . .
O7 O 0.4894(5) -0.3330(4) 0.2416(4) 0.038(2) Uani 1 1 d . . .
O8 O 0.7411(4) -0.2607(4) 0.0711(4) 0.0278(19) Uani 1 1 d . . .
O9 O 0.4142(4) -0.3138(4) -0.0423(4) 0.0264(19) Uani 1 1 d . . .
O10 O 0.4119(4) -0.1102(4) 0.2759(3) 0.0210(18) Uani 1 1 d . . .
O11 O 0.5396(5) -0.1962(3) 0.2499(3) 0.0243(18) Uani 1 1 d U . .
O12 O 0.3827(5) -0.2218(3) 0.1987(4) 0.0223(18) Uani 1 1 d . . .
O13 O 0.2420(4) -0.1681(4) 0.1355(4) 0.0242(18) Uani 1 1 d . . .
O14 O 0.2725(5) -0.0605(4) 0.2203(4) 0.0257(19) Uani 1 1 d . . .
O15 O 0.5260(5) -0.0187(4) 0.3010(4) 0.0226(18) Uani 1 1 d . . .
O16 O 0.6535(5) -0.1000(4) 0.2741(4) 0.0249(19) Uani 1 1 d . . .
O17 O 0.6055(5) -0.2725(4) 0.1581(4) 0.0279(19) Uani 1 1 d . . .
O18 O 0.4452(4) -0.3013(4) 0.1023(4) 0.0219(18) Uani 1 1 d . . .
O19 O 0.2269(4) -0.0474(4) 0.0821(4) 0.0232(18) Uani 1 1 d . . .
O20 O 0.4018(5) 0.0200(4) 0.2099(4) 0.0220(18) Uani 1 1 d . . .
O21 O 0.6466(5) 0.0203(3) 0.2156(4) 0.0250(19) Uani 1 1 d . . .
O22 O 0.6811(5) -0.1550(4) 0.1479(4) 0.0247(18) Uani 1 1 d . . .
O23 O 0.5706(5) -0.2733(3) 0.0216(4) 0.0226(18) Uani 1 1 d . . .
O24 O 0.3418(5) -0.2084(4) 0.0318(4) 0.0226(18) Uani 1 1 d . . .
O25 O 0.3258(4) -0.0843(3) -0.0221(4) 0.0197(17) Uani 1 1 d . . .
O26 O 0.3528(4) 0.0449(3) 0.0733(4) 0.0208(17) Uani 1 1 d . . .
O27 O 0.5163(4) 0.0657(3) 0.1252(4) 0.0192(17) Uani 1 1 d . . .
O28 O 0.6758(4) -0.0360(4) 0.0907(4) 0.0211(17) Uani 1 1 d . . .
O29 O 0.6456(4) -0.1537(4) 0.0114(4) 0.0253(19) Uani 1 1 d . . .
O30 O 0.4762(4) -0.1854(4) -0.0484(4) 0.0226(18) Uani 1 1 d . . .
O31 O 0.3731(4) -0.0946(3) 0.1223(3) 0.0168(16) Uani 1 1 d . . .
O32 O 0.5399(4) -0.0687(3) 0.1788(3) 0.0183(17) Uani 1 1 d . . .
O33 O 0.5075(4) -0.1840(3) 0.0971(4) 0.0185(17) Uani 1 1 d . . .
O34 O 0.5030(4) -0.0554(3) 0.0294(3) 0.0167(16) Uani 1 1 d . . .
N1 N 0.8524(5) -0.0388(4) 0.0552(5) 0.020(2) Uani 1 1 d . . .
N1' N 0.8208(6) -0.1386(5) -0.0285(5) 0.025(2) Uani 1 1 d . . .
N2' N 0.3774(6) -0.0506(5) 0.4075(5) 0.035(3) Uani 1 1 d . . .
N2 N 0.3477(7) 0.0634(5) 0.3502(5) 0.038(3) Uani 1 1 d . . .
N3' N 0.3683(7) -0.4533(5) -0.1242(5) 0.039(3) Uani 1 1 d . . .
N3 N 0.5257(7) -0.4092(7) -0.1055(6) 0.052(3) Uani 1 1 d . . .
N4 N 0.3200(7) -0.3023(5) -0.1695(5) 0.037(3) Uani 1 1 d . . .
N4' N 0.4596(7) -0.3271(6) -0.2302(5) 0.044(3) Uani 1 1 d . . .
C1 C 0.8591(8) 0.0147(6) 0.0959(6) 0.031(3) Uani 1 1 d . . .
H1A H 0.8103 0.0390 0.1051 0.037 Uiso 1 1 calc R . .
C1' C 0.7986(8) -0.1837(6) -0.0778(6) 0.032(3) Uani 1 1 d . . .
H1'A H 0.7404 -0.1923 -0.0880 0.039 Uiso 1 1 calc R . .
C2' C 0.8562(8) -0.2172(7) -0.1134(6) 0.038(3) Uani 1 1 d . . .
H2'A H 0.8377 -0.2464 -0.1493 0.046 Uiso 1 1 calc R . .
C2 C 0.9397(8) 0.0343(6) 0.1248(6) 0.034(3) Uani 1 1 d . . .
H2A H 0.9445 0.0710 0.1547 0.041 Uiso 1 1 calc R . .
C3 C 1.0103(8) 0.0009(7) 0.1101(7) 0.042(4) Uani 1 1 d . . .
H3A H 1.0642 0.0141 0.1293 0.050 Uiso 1 1 calc R . .
C3' C 0.9434(8) -0.2081(6) -0.0963(6) 0.037(3) Uani 1 1 d . . .
H3'A H 0.9839 -0.2320 -0.1194 0.045 Uiso 1 1 calc R . .
C4 C 1.0020(8) -0.0543(7) 0.0652(7) 0.038(3) Uani 1 1 d . . .
H4A H 1.0502 -0.0782 0.0539 0.046 Uiso 1 1 calc R . .
C4' C 0.9690(8) -0.1628(7) -0.0442(6) 0.037(3) Uani 1 1 d . . .
H4'A H 1.0269 -0.1565 -0.0304 0.045 Uiso 1 1 calc R . .
C5' C 0.9041(7) -0.1266(5) -0.0129(6) 0.026(3) Uani 1 1 d . . .
C5 C 0.9235(7) -0.0719(5) 0.0391(6) 0.024(3) Uani 1 1 d . . .
C6 C 0.3225(10) 0.1178(7) 0.3161(8) 0.053(4) Uani 1 1 d . . .
H6A H 0.3160 0.1167 0.2671 0.063 Uiso 1 1 calc R . .
C6' C 0.3880(9) -0.1141(7) 0.4331(7) 0.050(4) Uani 1 1 d . . .
H6'A H 0.3835 -0.1497 0.4018 0.060 Uiso 1 1 calc R . .
C7' C 0.4050(9) -0.1263(8) 0.5032(7) 0.049(4) Uani 1 1 d . . .
H7'A H 0.4112 -0.1698 0.5196 0.059 Uiso 1 1 calc R . .
C7 C 0.3049(11) 0.1784(8) 0.3511(8) 0.068(5) Uani 1 1 d . . .
H7A H 0.2857 0.2163 0.3267 0.082 Uiso 1 1 calc R . .
C8 C 0.3178(13) 0.1775(8) 0.4232(9) 0.086(6) Uani 1 1 d . . .
H8A H 0.3057 0.2155 0.4487 0.103 Uiso 1 1 calc R . .
C8' C 0.4128(11) -0.0741(8) 0.5491(7) 0.061(5) Uani 1 1 d . . .
H8'A H 0.4261 -0.0819 0.5969 0.073 Uiso 1 1 calc R . .
C9' C 0.4010(9) -0.0094(7) 0.5250(7) 0.044(4) Uani 1 1 d . . .
H9'A H 0.4060 0.0268 0.5555 0.053 Uiso 1 1 calc R . .
C9 C 0.3479(10) 0.1220(7) 0.4583(8) 0.053(4) Uani 1 1 d . . .
H9A H 0.3589 0.1228 0.5070 0.063 Uiso 1 1 calc R . .
C10 C 0.3617(9) 0.0657(7) 0.4215(7) 0.039(3) Uani 1 1 d . . .
C10' C 0.3815(8) -0.0011(7) 0.4536(7) 0.039(3) Uani 1 1 d . . .
C11' C 0.2875(10) -0.4714(7) -0.1375(7) 0.047(4) Uani 1 1 d . . .
H11A H 0.2457 -0.4387 -0.1461 0.056 Uiso 1 1 calc R . .
C11 C 0.5992(11) -0.3780(11) -0.0903(9) 0.093(5) Uani 1 1 d U . .
H11B H 0.6056 -0.3332 -0.1011 0.112 Uiso 1 1 calc R . .
C12' C 0.2623(11) -0.5400(9) -0.1389(7) 0.063(5) Uani 1 1 d . . .
H12A H 0.2054 -0.5525 -0.1493 0.076 Uiso 1 1 calc R . .
C12 C 0.6687(12) -0.4154(12) -0.0568(10) 0.093(5) Uani 1 1 d U . .
H12B H 0.7188 -0.3943 -0.0392 0.112 Uiso 1 1 calc R . .
C13' C 0.3239(11) -0.5853(9) -0.1246(9) 0.068(5) Uani 1 1 d . . .
H13A H 0.3088 -0.6300 -0.1233 0.082 Uiso 1 1 calc R . .
C13 C 0.6598(13) -0.4812(12) -0.0514(10) 0.096(5) Uani 1 1 d U . .
H13B H 0.7070 -0.5066 -0.0352 0.115 Uiso 1 1 calc R . .
C14' C 0.4073(12) -0.5680(8) -0.1121(8) 0.070(5) Uani 1 1 d . . .
H14A H 0.4493 -0.6006 -0.1047 0.084 Uiso 1 1 calc R . .
C14 C 0.5850(11) -0.5116(11) -0.0687(9) 0.096(5) Uani 1 1 d U . .
H14B H 0.5791 -0.5573 -0.0623 0.115 Uiso 1 1 calc R . .
C15 C 0.5165(9) -0.4736(9) -0.0963(7) 0.051(4) Uani 1 1 d . . .
C15' C 0.4297(10) -0.5005(8) -0.1104(7) 0.052(4) Uani 1 1 d . . .
C16' C 0.5309(10) -0.3456(8) -0.2591(9) 0.060(5) Uani 1 1 d . . .
H16A H 0.5685 -0.3751 -0.2350 0.072 Uiso 1 1 calc R . .
C16 C 0.2539(9) -0.2885(8) -0.1316(7) 0.048(4) Uani 1 1 d . . .
H16B H 0.2440 -0.3160 -0.0937 0.058 Uiso 1 1 calc R . .
C17 C 0.2001(9) -0.2365(9) -0.1457(8) 0.062(5) Uani 1 1 d . . .
H17A H 0.1549 -0.2285 -0.1175 0.074 Uiso 1 1 calc R . .
C17' C 0.5502(10) -0.3218(10) -0.3240(9) 0.072(6) Uani 1 1 d . . .
H17B H 0.5999 -0.3359 -0.3439 0.087 Uiso 1 1 calc R . .
C18' C 0.4953(11) -0.2769(10) -0.3594(9) 0.077(6) Uani 1 1 d . . .
H18A H 0.5081 -0.2601 -0.4030 0.092 Uiso 1 1 calc R . .
C18 C 0.2129(11) -0.1950(9) -0.2028(9) 0.069(5) Uani 1 1 d . . .
H18B H 0.1774 -0.1587 -0.2140 0.083 Uiso 1 1 calc R . .
C19 C 0.2812(10) -0.2110(8) -0.2415(8) 0.058(4) Uani 1 1 d . . .
H19A H 0.2927 -0.1844 -0.2798 0.069 Uiso 1 1 calc R . .
C19' C 0.4220(10) -0.2577(9) -0.3295(8) 0.061(5) Uani 1 1 d . . .
H19B H 0.3835 -0.2284 -0.3528 0.074 Uiso 1 1 calc R . .
C20' C 0.4062(8) -0.2828(7) -0.2637(7) 0.038(3) Uani 1 1 d . . .
C20 C 0.3323(8) -0.2641(7) -0.2255(7) 0.038(3) Uani 1 1 d . . .
O1W O 0.5994(8) -0.1986(7) -0.1693(6) 0.099(4) Uani 1 1 d . . .
O2W O 0.1101(14) 0.0258(13) 0.2780(10) 0.086(8) Uani 0.50 1 d P . .

loop_
_atom_site_aniso_label
_atom_site_aniso_U_11
_atom_site_aniso_U_22
_atom_site_aniso_U_33
_atom_site_aniso_U_23
_atom_site_aniso_U_13
_atom_site_aniso_U_12
Cu1 0.0166(7) 0.0169(8) 0.0190(7) 0.0021(5) 0.0002(6) -0.0009(6)
Cu2 0.0137(7) 0.0152(8) 0.0176(7) 0.0050(5) 0.0010(5) 0.0006(5)
Cu3 0.0161(7) 0.0235(8) 0.0278(8) -0.0032(6) 0.0019(6) 0.0011(6)
Cu4 0.0475(10) 0.0305(10) 0.0284(9) -0.0016(7) 0.0041(7) 0.0050(8)
Cu5 0.0419(10) 0.0452(11) 0.0457(11) -0.0022(8) 0.0032(8) 0.0120(8)
Ge1 0.0162(6) 0.0134(6) 0.0125(6) -0.0005(4) 0.0014(5) 0.0009(5)
W1 0.0246(3) 0.0197(3) 0.0214(3) 0.0014(2) 0.0054(2) -0.0017(2)
W2 0.0169(2) 0.0192(3) 0.0212(3) -0.00059(19) 0.00163(19) -0.00303(19)
W3 0.0203(2) 0.0178(3) 0.0180(2) -0.00016(19) 0.00380(19) 0.00145(19)
W4 0.0316(3) 0.0222(3) 0.0157(3) 0.00122(19) -0.0003(2) 0.0003(2)
W5 0.0269(3) 0.0182(3) 0.0162(3) -0.00225(19) -0.0002(2) -0.0014(2)
W6 0.0204(3) 0.0237(3) 0.0184(3) 0.0005(2) -0.00292(19) -0.0004(2)
W7 0.0303(3) 0.0165(3) 0.0239(3) 0.0029(2) 0.0025(2) 0.0010(2)
W8 0.0214(3) 0.0183(3) 0.0237(3) 0.0023(2) 0.0011(2) 0.0042(2)
W9 0.0243(3) 0.0158(3) 0.0229(3) -0.00365(19) 0.0006(2) -0.0008(2)
O1 0.030(5) 0.037(5) 0.031(5) 0.014(4) 0.013(4) 0.009(4)
O2 0.025(5) 0.037(5) 0.027(5) -0.004(4) -0.001(4) -0.001(4)
O3 0.027(5) 0.035(5) 0.023(5) -0.002(4) 0.005(4) 0.004(4)
O4 0.054(6) 0.032(5) 0.022(5) 0.006(4) -0.002(4) -0.002(4)
O5 0.033(5) 0.032(5) 0.025(5) -0.010(4) 0.007(4) -0.004(4)
O6 0.026(5) 0.036(5) 0.031(5) -0.003(4) -0.001(4) 0.000(4)
O7 0.049(6) 0.022(5) 0.043(6) -0.002(4) 0.003(4) 0.001(4)
O8 0.019(4) 0.030(5) 0.035(5) 0.004(4) 0.005(4) 0.003(4)
O9 0.018(4) 0.033(5) 0.028(5) -0.005(4) -0.004(3) 0.001(4)
O10 0.016(4) 0.040(5) 0.007(4) 0.007(3) 0.003(3) -0.001(3)
O11 0.049(5) 0.010(4) 0.013(4) 0.008(3) -0.004(3) -0.002(3)
O12 0.032(5) 0.007(4) 0.031(5) 0.004(3) 0.020(4) 0.001(3)
O13 0.020(4) 0.022(5) 0.031(5) 0.002(3) 0.002(4) -0.010(3)
O14 0.031(5) 0.026(5) 0.020(4) -0.002(3) 0.004(4) 0.004(4)
O15 0.025(4) 0.021(5) 0.022(4) 0.000(3) 0.005(3) -0.002(3)
O16 0.028(5) 0.027(5) 0.019(4) 0.005(3) -0.004(3) -0.010(4)
O17 0.036(5) 0.022(5) 0.025(5) -0.003(3) -0.004(4) 0.013(4)
O18 0.017(4) 0.022(5) 0.028(5) 0.005(3) 0.013(3) -0.007(3)
O19 0.017(4) 0.021(5) 0.032(5) 0.000(3) 0.004(3) -0.005(3)
O20 0.028(4) 0.026(5) 0.014(4) -0.001(3) 0.012(3) -0.001(3)
O21 0.033(5) 0.017(5) 0.024(5) -0.012(3) -0.005(4) 0.005(4)
O22 0.024(4) 0.025(5) 0.025(4) 0.003(3) -0.003(3) 0.004(3)
O23 0.032(5) 0.012(4) 0.025(4) 0.000(3) 0.007(4) -0.001(3)
O24 0.027(4) 0.020(5) 0.020(4) 0.000(3) 0.000(3) -0.004(3)
O25 0.017(4) 0.022(5) 0.021(4) -0.004(3) 0.005(3) 0.002(3)
O26 0.025(4) 0.018(4) 0.020(4) 0.002(3) 0.001(3) 0.003(3)
O27 0.016(4) 0.020(4) 0.021(4) 0.001(3) -0.001(3) -0.001(3)
O28 0.016(4) 0.021(5) 0.026(4) 0.004(3) 0.001(3) 0.002(3)
O29 0.018(4) 0.031(5) 0.027(5) -0.006(4) 0.004(3) 0.007(4)
O30 0.023(4) 0.026(5) 0.019(4) -0.005(3) 0.005(3) -0.001(3)
O31 0.011(4) 0.021(4) 0.019(4) -0.002(3) 0.001(3) 0.008(3)
O32 0.021(4) 0.022(5) 0.012(4) -0.003(3) 0.000(3) -0.001(3)
O33 0.019(4) 0.016(4) 0.021(4) 0.005(3) 0.004(3) 0.001(3)
O34 0.014(4) 0.020(4) 0.015(4) 0.001(3) -0.006(3) 0.000(3)
N1 0.011(5) 0.016(5) 0.034(6) 0.001(4) 0.004(4) -0.002(4)
N1' 0.017(5) 0.023(6) 0.035(6) -0.001(5) 0.003(4) -0.003(4)
N2' 0.038(7) 0.038(7) 0.031(6) 0.004(5) 0.013(5) -0.004(5)
N2 0.068(8) 0.019(6) 0.026(6) -0.004(5) 0.004(5) 0.011(5)
N3' 0.052(8) 0.047(8) 0.018(6) -0.007(5) -0.004(5) 0.012(6)
N3 0.029(7) 0.076(10) 0.052(8) -0.026(7) 0.006(6) 0.016(7)
N4 0.042(7) 0.041(7) 0.028(6) -0.006(5) 0.007(5) -0.005(5)
N4' 0.031(7) 0.066(9) 0.034(7) -0.015(6) 0.008(5) 0.007(6)
C1 0.046(8) 0.028(8) 0.020(7) -0.004(5) 0.011(6) 0.007(6)
C1' 0.032(7) 0.026(8) 0.039(8) -0.010(6) 0.002(6) 0.001(6)
C2' 0.035(8) 0.043(9) 0.034(8) -0.012(6) -0.006(6) -0.003(7)
C2 0.029(8) 0.040(9) 0.032(8) -0.003(6) -0.008(6) -0.014(6)
C3 0.020(7) 0.060(10) 0.044(9) 0.012(7) -0.005(6) -0.010(7)
C3' 0.045(9) 0.032(8) 0.038(8) -0.011(6) 0.027(7) 0.007(6)
C4 0.024(7) 0.041(9) 0.050(9) 0.007(7) -0.007(6) -0.003(6)
C4' 0.019(7) 0.055(10) 0.038(8) 0.005(7) 0.007(6) -0.007(6)
C5' 0.032(7) 0.014(7) 0.032(7) 0.001(5) 0.003(6) 0.012(5)
C5 0.020(6) 0.019(7) 0.032(7) 0.009(5) 0.003(5) -0.005(5)
C6 0.082(12) 0.027(9) 0.049(9) -0.003(7) 0.003(8) 0.019(8)
C6' 0.057(10) 0.048(10) 0.046(10) 0.010(7) 0.018(8) 0.005(8)
C7' 0.058(10) 0.054(11) 0.034(9) 0.006(7) 0.008(7) 0.012(8)
C7 0.102(14) 0.048(11) 0.053(11) -0.004(8) -0.014(10) 0.022(10)
C8 0.151(19) 0.040(11) 0.069(13) -0.018(9) 0.022(13) 0.028(12)
C8' 0.096(13) 0.064(12) 0.026(9) 0.017(8) 0.022(8) 0.018(10)
C9' 0.059(10) 0.043(10) 0.030(8) -0.008(6) 0.005(7) -0.008(7)
C9 0.072(11) 0.038(10) 0.048(10) -0.018(7) 0.001(8) -0.005(8)
C10 0.049(9) 0.037(9) 0.032(8) -0.004(6) 0.000(6) 0.004(7)
C10' 0.048(9) 0.039(9) 0.032(8) -0.015(7) 0.015(6) -0.006(7)
C11' 0.055(10) 0.038(10) 0.046(9) 0.004(7) -0.009(8) 0.003(8)
C11 0.046(8) 0.152(14) 0.082(10) -0.042(10) 0.008(7) 0.007(9)
C12' 0.069(12) 0.079(14) 0.038(9) 0.012(8) -0.017(8) 0.005(10)
C12 0.046(8) 0.152(14) 0.082(10) -0.042(10) 0.008(7) 0.007(9)
C13' 0.055(11) 0.051(12) 0.095(14) 0.006(9) -0.022(10) -0.001(9)
C13 0.060(9) 0.140(14) 0.085(10) -0.004(9) -0.008(8) 0.038(10)
C14' 0.107(15) 0.027(10) 0.073(12) -0.006(8) -0.009(11) 0.022(10)
C14 0.060(9) 0.140(14) 0.085(10) -0.004(9) -0.008(8) 0.038(10)
C15 0.047(10) 0.072(13) 0.033(9) -0.013(8) -0.006(7) 0.022(9)
C15' 0.072(11) 0.048(10) 0.036(9) -0.008(7) -0.007(8) 0.027(9)
C16' 0.042(10) 0.075(13) 0.061(12) -0.006(9) -0.005(8) 0.013(8)
C16 0.038(9) 0.071(12) 0.038(9) 0.001(7) 0.014(7) -0.009(8)
C17 0.028(8) 0.104(15) 0.051(11) -0.049(10) -0.016(7) 0.038(9)
C17' 0.029(9) 0.123(17) 0.063(12) -0.052(11) -0.003(9) 0.008(10)
C18' 0.058(12) 0.117(17) 0.054(11) -0.006(11) -0.005(10) -0.034(11)
C18 0.071(13) 0.067(13) 0.064(12) -0.012(10) -0.028(10) 0.023(10)
C19 0.067(11) 0.063(12) 0.042(10) -0.002(8) -0.003(8) 0.025(9)
C19' 0.037(9) 0.088(14) 0.059(11) -0.009(9) 0.007(8) -0.029(9)
C20' 0.034(8) 0.046(9) 0.033(8) -0.005(6) -0.009(6) -0.009(7)
C20 0.035(8) 0.042(9) 0.034(8) -0.010(7) -0.011(6) -0.003(7)
O1W 0.107(10) 0.110(12) 0.076(9) 0.009(7) -0.023(8) -0.007(9)
O2W 0.069(16) 0.15(2) 0.039(13) -0.010(13) 0.034(11) -0.039(16)

loop_
_atom_type_symbol
_atom_type_description
_atom_type_scat_dispersion_real
_atom_type_scat_dispersion_imag
_atom_type_scat_source
C C 0.0033 0.0016 'International Tables Vol C Tables 4.2.6.8 and 6.1.1.4'
H H 0.0000 0.0000 'International Tables Vol C Tables 4.2.6.8 and 6.1.1.4'
N N 0.0061 0.0033 'International Tables Vol C Tables 4.2.6.8 and 6.1.1.4'
O O 0.0106 0.0060 'International Tables Vol C Tables 4.2.6.8 and 6.1.1.4'
Cu Cu 0.3201 1.2651 'International Tables Vol C Tables 4.2.6.8 and 6.1.1.4'
Ge Ge 0.1547 1.8001 'International Tables Vol C Tables 4.2.6.8 and 6.1.1.4'
W W -0.8490 6.8722 'International Tables Vol C Tables 4.2.6.8 and 6.1.1.4'

loop_
_geom_angle_atom_site_label_1
_geom_angle_atom_site_label_2
_geom_angle_atom_site_label_3
_geom_angle
_geom_angle_site_symmetry_1
_geom_angle_site_symmetry_3
_geom_angle_publ_flag
O25 Cu1 O28 90.0(3) . 3_655 ?
O25 Cu1 O34 170.8(3) . 3_655 ?
O28 Cu1 O34 94.5(3) 3_655 3_655 ?
O25 Cu1 O34 96.7(3) . . ?
O28 Cu1 O34 171.4(3) 3_655 . ?
O34 Cu1 O34 78.1(3) 3_655 . ?
O25 Cu1 O27 98.9(3) . 3_655 ?
O28 Cu1 O27 99.7(3) 3_655 3_655 ?
O34 Cu1 O27 88.3(3) 3_655 3_655 ?
O34 Cu1 O27 84.5(3) . 3_655 ?
O30 Cu2 O27 92.5(3) . 3_655 ?
O30 Cu2 O29 94.3(3) . . ?
O27 Cu2 O29 171.2(3) 3_655 . ?
O30 Cu2 O26 178.9(3) . 3_655 ?
O27 Cu2 O26 86.4(3) 3_655 3_655 ?
O29 Cu2 O26 86.8(3) . 3_655 ?
O30 Cu2 O34 89.1(3) . . ?
O27 Cu2 O34 86.1(3) 3_655 . ?
O29 Cu2 O34 88.4(3) . . ?
O26 Cu2 O34 91.0(3) 3_655 . ?
O28 Cu3 N1' 170.0(3) . . ?
O28 Cu3 N1 93.0(3) . . ?
N1' Cu3 N1 80.9(4) . . ?
O28 Cu3 O29 90.5(3) . . ?
N1' Cu3 O29 93.2(3) . . ?
N1 Cu3 O29 163.0(3) . . ?
O28 Cu3 O26 90.6(3) . 3_655 ?
N1' Cu3 O26 99.3(3) . 3_655 ?
N1 Cu3 O26 121.8(3) . 3_655 ?
O29 Cu3 O26 74.7(3) . 3_655 ?
O10 Cu4 N2 172.5(4) . . ?
O10 Cu4 N2' 92.5(4) . . ?
N2 Cu4 N2' 80.5(4) . . ?
O10 Cu4 O20 91.5(3) . . ?
N2 Cu4 O20 94.8(4) . . ?
N2' Cu4 O20 166.8(4) . . ?
O10 Cu4 O15 73.2(3) . . ?
N2 Cu4 O15 104.9(4) . . ?
N2' Cu4 O15 96.7(3) . . ?
O20 Cu4 O15 72.5(3) . . ?
O10 Cu4 O14 71.7(3) . . ?
N2 Cu4 O14 114.2(4) . . ?
N2' Cu4 O14 121.9(3) . . ?
O20 Cu4 O14 71.3(3) . . ?
O15 Cu4 O14 127.9(3) . . ?
N4 Cu5 N4' 81.0(4) . . ?
N4 Cu5 N3 171.6(5) . . ?
N4' Cu5 N3 97.6(5) . . ?
N4 Cu5 N3' 107.0(4) . . ?
N4' Cu5 N3' 126.4(4) . . ?
N3 Cu5 N3' 80.5(5) . . ?
N4 Cu5 O9 84.6(4) . . ?
N4' Cu5 O9 129.4(4) . . ?
N3 Cu5 O9 90.0(4) . . ?
N3' Cu5 O9 104.2(3) . . ?
O31 Ge1 O32 106.8(3) . . ?
O31 Ge1 O34 112.2(3) . . ?
O32 Ge1 O34 110.7(3) . . ?
O31 Ge1 O33 108.4(3) . . ?
O32 Ge1 O33 107.5(3) . . ?
O34 Ge1 O33 111.0(3) . . ?
O1 W1 O13 101.8(3) . . ?
O1 W1 O12 100.7(3) . . ?
O13 W1 O12 91.1(3) . . ?
O1 W1 O14 99.7(3) . . ?
O13 W1 O14 92.8(3) . . ?
O12 W1 O14 158.0(3) . . ?
O1 W1 O10 101.8(3) . . ?
O13 W1 O10 156.3(3) . . ?
O12 W1 O10 87.3(3) . . ?
O14 W1 O10 80.5(3) . . ?
O1 W1 O31 171.2(3) . . ?
O13 W1 O31 72.8(3) . . ?
O12 W1 O31 86.5(3) . . ?
O14 W1 O31 74.1(3) . . ?
O10 W1 O31 83.5(2) . . ?
O2 W2 O25 105.0(3) . . ?
O2 W2 O24 100.6(3) . . ?
O25 W2 O24 93.4(3) . . ?
O2 W2 O19 98.7(3) . . ?
O25 W2 O19 91.7(3) . . ?
O24 W2 O19 158.0(3) . . ?
O2 W2 O13 95.7(3) . . ?
O25 W2 O13 159.0(3) . . ?
O24 W2 O13 86.2(3) . . ?
O19 W2 O13 81.5(3) . . ?
O2 W2 O31 165.8(3) . . ?
O25 W2 O31 86.8(3) . . ?
O24 W2 O31 86.2(3) . . ?
O19 W2 O31 72.8(3) . . ?
O13 W2 O31 72.2(3) . . ?
O3 W3 O26 103.0(3) . . ?
O3 W3 O19 100.8(3) . . ?
O26 W3 O19 94.4(3) . . ?
O3 W3 O20 102.1(3) . . ?
O26 W3 O20 90.4(3) . . ?
O19 W3 O20 154.9(3) . . ?
O3 W3 O14 94.2(3) . . ?
O26 W3 O14 162.1(3) . . ?
O19 W3 O14 87.0(3) . . ?
O20 W3 O14 81.1(3) . . ?
O3 W3 O31 166.1(3) . . ?
O26 W3 O31 90.0(3) . . ?
O19 W3 O31 73.0(3) . . ?
O20 W3 O31 82.4(3) . . ?
O14 W3 O31 73.3(3) . . ?
O4 W4 O11 103.0(3) . . ?
O4 W4 O16 100.8(3) . . ?
O11 W4 O16 90.5(3) . . ?
O4 W4 O15 99.1(3) . . ?
O11 W4 O15 157.6(3) . . ?
O16 W4 O15 88.9(3) . . ?
O4 W4 O10 101.9(3) . . ?
O11 W4 O10 89.5(3) . . ?
O16 W4 O10 156.7(3) . . ?
O15 W4 O10 82.4(3) . . ?
O4 W4 O32 168.9(3) . . ?
O11 W4 O32 86.0(3) . . ?
O16 W4 O32 72.2(3) . . ?
O15 W4 O32 72.5(3) . . ?
O10 W4 O32 84.5(2) . . ?
O5 W5 O27 103.8(3) . . ?
O5 W5 O21 102.3(3) . . ?
O27 W5 O21 94.8(3) . . ?
O5 W5 O20 100.5(3) . . ?
O27 W5 O20 88.4(3) . . ?
O21 W5 O20 155.5(3) . . ?
O5 W5 O15 96.1(3) . . ?
O27 W5 O15 159.0(3) . . ?
O21 W5 O15 87.0(3) . . ?
O20 W5 O15 81.7(3) . . ?
O5 W5 O32 167.0(3) . . ?
O27 W5 O32 88.6(3) . . ?
O21 W5 O32 72.2(3) . . ?
O20 W5 O32 83.6(3) . . ?
O15 W5 O32 72.1(3) . . ?
O6 W6 O28 103.5(3) . . ?
O6 W6 O22 101.1(3) . . ?
O28 W6 O22 87.6(3) . . ?
O6 W6 O16 97.4(3) . . ?
O28 W6 O16 159.0(3) . . ?
O22 W6 O16 89.2(3) . . ?
O6 W6 O21 100.3(3) . . ?
O28 W6 O21 89.4(3) . . ?
O22 W6 O21 158.5(3) . . ?
O16 W6 O21 85.9(3) . . ?
O6 W6 O32 167.4(3) . . ?
O28 W6 O32 86.5(3) . . ?
O22 W6 O32 86.7(3) . . ?
O16 W6 O32 72.6(3) . . ?
O21 W6 O32 71.9(3) . . ?
O7 W7 O18 102.1(3) . . ?
O7 W7 O17 101.1(4) . . ?
O18 W7 O17 93.0(3) . . ?
O7 W7 O12 102.7(3) . . ?
O18 W7 O12 88.8(3) . . ?
O17 W7 O12 155.1(3) . . ?
O7 W7 O11 102.0(3) . . ?
O18 W7 O11 155.8(3) . . ?
O17 W7 O11 84.6(3) . . ?
O12 W7 O11 83.6(3) . . ?
O7 W7 O33 171.3(3) . . ?
O18 W7 O33 72.7(3) . . ?
O17 W7 O33 72.7(3) . . ?
O12 W7 O33 84.3(3) . . ?
O11 W7 O33 83.7(2) . . ?
O8 W8 O29 103.8(3) . . ?
O8 W8 O23 101.6(3) . . ?
O29 W8 O23 91.3(3) . . ?
O8 W8 O22 100.8(3) . . ?
O29 W8 O22 87.4(3) . . ?
O23 W8 O22 157.2(3) . . ?
O8 W8 O17 99.3(3) . . ?
O29 W8 O17 156.8(3) . . ?
O23 W8 O17 85.8(3) . . ?
O22 W8 O17 86.5(3) . . ?
O8 W8 O33 170.4(3) . . ?
O29 W8 O33 84.5(3) . . ?
O23 W8 O33 73.0(3) . . ?
O22 W8 O33 84.2(3) . . ?
O17 W8 O33 72.6(3) . . ?
O9 W9 O30 104.0(3) . . ?
O9 W9 O24 102.7(3) . . ?
O30 W9 O24 95.8(3) . . ?
O9 W9 O23 96.1(3) . . ?
O30 W9 O23 87.3(3) . . ?
O24 W9 O23 159.5(3) . . ?
O9 W9 O18 94.5(3) . . ?
O30 W9 O18 159.3(3) . . ?
O24 W9 O18 88.8(3) . . ?
O23 W9 O18 81.6(3) . . ?
O9 W9 O33 164.9(3) . . ?
O30 W9 O33 86.9(3) . . ?
O24 W9 O33 86.2(3) . . ?
O23 W9 O33 73.7(3) . . ?
O18 W9 O33 73.2(3) . . ?
W9 O9 Cu5 148.1(4) . . ?
Cu4 O10 W4 106.0(3) . . ?
Cu4 O10 W1 107.7(3) . . ?
W4 O10 W1 143.3(4) . . ?
W4 O11 W7 154.6(4) . . ?
W1 O12 W7 156.2(4) . . ?
W1 O13 W2 121.4(3) . . ?
W1 O14 W3 120.1(4) . . ?
W1 O14 Cu4 97.8(3) . . ?
W3 O14 Cu4 97.0(3) . . ?
W4 O15 W5 121.2(4) . . ?
W4 O15 Cu4 95.1(3) . . ?
W5 O15 Cu4 97.2(3) . . ?
W4 O16 W6 123.0(4) . . ?
W7 O17 W8 123.2(4) . . ?
W7 O18 W9 120.4(4) . . ?
W3 O19 W2 120.1(4) . . ?
W3 O20 W5 144.1(4) . . ?
W3 O20 Cu4 107.7(3) . . ?
W5 O20 Cu4 105.9(3) . . ?
W5 O21 W6 121.8(4) . . ?
W6 O22 W8 154.2(4) . . ?
W8 O23 W9 118.9(4) . . ?
W9 O24 W2 150.4(4) . . ?
W2 O25 Cu1 144.8(4) . . ?
W3 O26 Cu2 139.9(4) . 3_655 ?
W3 O26 Cu3 115.7(3) . 3_655 ?
Cu2 O26 Cu3 92.0(3) 3_655 3_655 ?
W5 O27 Cu2 140.3(4) . 3_655 ?
W5 O27 Cu1 124.5(3) . 3_655 ?
Cu2 O27 Cu1 93.8(3) 3_655 3_655 ?
W6 O28 Cu3 115.6(3) . . ?
W6 O28 Cu1 135.1(4) . 3_655 ?
Cu3 O28 Cu1 106.3(3) . 3_655 ?
W8 O29 Cu2 136.6(4) . . ?
W8 O29 Cu3 115.8(3) . . ?
Cu2 O29 Cu3 105.8(3) . . ?
W9 O30 Cu2 141.9(4) . . ?
Ge1 O31 W2 119.5(3) . . ?
Ge1 O31 W3 125.2(4) . . ?
W2 O31 W3 93.3(2) . . ?
Ge1 O31 W1 124.5(3) . . ?
W2 O31 W1 93.7(2) . . ?
W3 O31 W1 92.1(2) . . ?
Ge1 O32 W6 121.1(3) . . ?
Ge1 O32 W5 122.5(3) . . ?
W6 O32 W5 94.1(2) . . ?
Ge1 O32 W4 124.7(4) . . ?
W6 O32 W4 92.1(2) . . ?
W5 O32 W4 94.1(2) . . ?
Ge1 O33 W9 121.9(3) . . ?
Ge1 O33 W8 123.4(3) . . ?
W9 O33 W8 93.4(3) . . ?
Ge1 O33 W7 124.8(3) . . ?
W9 O33 W7 93.6(2) . . ?
W8 O33 W7 91.1(2) . . ?
Ge1 O34 Cu1 120.8(3) . 3_655 ?
Ge1 O34 Cu1 121.6(4) . . ?
Cu1 O34 Cu1 101.9(3) 3_655 . ?
Ge1 O34 Cu2 116.4(3) . . ?
Cu1 O34 Cu2 96.2(3) 3_655 . ?
Cu1 O34 Cu2 94.2(3) . . ?
C1 N1 C5 120.1(10) . . ?
C1 N1 Cu3 125.2(8) . . ?
C5 N1 Cu3 114.1(7) . . ?
C1' N1' C5' 118.7(10) . . ?
C1' N1' Cu3 125.9(8) . . ?
C5' N1' Cu3 115.4(8) . . ?
C10' N2' C6' 117.6(12) . . ?
C10' N2' Cu4 114.6(9) . . ?
C6' N2' Cu4 126.9(9) . . ?
C6 N2 C10 119.0(11) . . ?
C6 N2 Cu4 125.8(9) . . ?
C10 N2 Cu4 115.0(8) . . ?
C11' N3' C15' 119.8(13) . . ?
C11' N3' Cu5 126.1(9) . . ?
C15' N3' Cu5 113.0(10) . . ?
C15 N3 C11 122.6(15) . . ?
C15 N3 Cu5 114.7(10) . . ?
C11 N3 Cu5 122.6(14) . . ?
C16 N4 C20 118.3(13) . . ?
C16 N4 Cu5 125.8(10) . . ?
C20 N4 Cu5 114.6(9) . . ?
C16' N4' C20' 119.8(13) . . ?
C16' N4' Cu5 126.3(11) . . ?
C20' N4' Cu5 113.9(9) . . ?
N1 C1 C2 119.5(11) . . ?
N1 C1 H1A 120.3 . . ?
C2 C1 H1A 120.3 . . ?
N1' C1' C2' 123.1(12) . . ?
N1' C1' H1'A 118.4 . . ?
C2' C1' H1'A 118.4 . . ?
C1' C2' C3' 119.6(12) . . ?
C1' C2' H2'A 120.2 . . ?
C3' C2' H2'A 120.2 . . ?
C3 C2 C1 120.6(12) . . ?
C3 C2 H2A 119.7 . . ?
C1 C2 H2A 119.7 . . ?
C2 C3 C4 119.0(12) . . ?
C2 C3 H3A 120.5 . . ?
C4 C3 H3A 120.5 . . ?
C4' C3' C2' 118.9(11) . . ?
C4' C3' H3'A 120.5 . . ?
C2' C3' H3'A 120.5 . . ?
C5 C4 C3 118.7(12) . . ?
C5 C4 H4A 120.7 . . ?
C3 C4 H4A 120.7 . . ?
C3' C4' C5' 117.6(11) . . ?
C3' C4' H4'A 121.2 . . ?
C5' C4' H4'A 121.2 . . ?
N1' C5' C4' 121.8(11) . . ?
N1' C5' C5 115.4(10) . . ?
C4' C5' C5 122.8(11) . . ?
C4 C5 N1 122.1(11) . . ?
C4 C5 C5' 125.3(11) . . ?
N1 C5 C5' 112.5(9) . . ?
N2 C6 C7 122.6(14) . . ?
N2 C6 H6A 118.7 . . ?
C7 C6 H6A 118.7 . . ?
C7' C6' N2' 121.6(14) . . ?
C7' C6' H6'A 119.2 . . ?
N2' C6' H6'A 119.2 . . ?
C6' C7' C8' 119.4(14) . . ?
C6' C7' H7'A 120.3 . . ?
C8' C7' H7'A 120.3 . . ?
C8 C7 C6 116.0(14) . . ?
C8 C7 H7A 122.0 . . ?
C6 C7 H7A 122.0 . . ?
C9 C8 C7 121.3(15) . . ?
C9 C8 H8A 119.3 . . ?
C7 C8 H8A 119.3 . . ?
C7' C8' C9' 120.3(13) . . ?
C7' C8' H8'A 119.9 . . ?
C9' C8' H8'A 119.9 . . ?
C10' C9' C8' 117.0(13) . . ?
C10' C9' H9'A 121.5 . . ?
C8' C9' H9'A 121.5 . . ?
C10 C9 C8 119.4(14) . . ?
C10 C9 H9A 120.3 . . ?
C8 C9 H9A 120.3 . . ?
C9 C10 N2 121.5(13) . . ?
C9 C10 C10' 125.0(13) . . ?
N2 C10 C10' 113.0(11) . . ?
N2' C10' C9' 124.0(13) . . ?
N2' C10' C10 113.8(11) . . ?
C9' C10' C10 122.2(12) . . ?
N3' C11' C12' 121.7(14) . . ?
N3' C11' H11A 119.2 . . ?
C12' C11' H11A 119.2 . . ?
N3 C11 C12 118(2) . . ?
N3 C11 H11B 121.1 . . ?
C12 C11 H11B 121.1 . . ?
C13' C12' C11' 117.3(16) . . ?
C13' C12' H12A 121.3 . . ?
C11' C12' H12A 121.3 . . ?
C13 C12 C11 118(2) . . ?
C13 C12 H12B 120.8 . . ?
C11 C12 H12B 120.8 . . ?
C12' C13' C14' 122.0(17) . . ?
C12' C13' H13A 119.0 . . ?
C14' C13' H13A 119.0 . . ?
C12 C13 C14 122(2) . . ?
C12 C13 H13B 119.1 . . ?
C14 C13 H13B 119.1 . . ?
C13' C14' C15' 119.2(16) . . ?
C13' C14' H14A 120.4 . . ?
C15' C14' H14A 120.4 . . ?
C13 C14 C15 118(2) . . ?
C13 C14 H14B 120.8 . . ?
C15 C14 H14B 120.8 . . ?
N3 C15 C14 120.3(17) . . ?
N3 C15 C15' 116.5(13) . . ?
C14 C15 C15' 122.9(18) . . ?
N3' C15' C14' 119.9(15) . . ?
N3' C15' C15 114.1(14) . . ?
C14' C15' C15 126.0(15) . . ?
N4' C16' C17' 121.1(15) . . ?
N4' C16' H16A 119.4 . . ?
C17' C16' H16A 119.4 . . ?
N4 C16 C17 123.1(14) . . ?
N4 C16 H16B 118.4 . . ?
C17 C16 H16B 118.4 . . ?
C16 C17 C18 119.6(15) . . ?
C16 C17 H17A 120.2 . . ?
C18 C17 H17A 120.2 . . ?
C16' C17' C18' 119.7(15) . . ?
C16' C17' H17B 120.2 . . ?
C18' C17' H17B 120.2 . . ?
C19' C18' C17' 119.1(17) . . ?
C19' C18' H18A 120.4 . . ?
C17' C18' H18A 120.4 . . ?
C19 C18 C17 115.9(16) . . ?
C19 C18 H18B 122.1 . . ?
C17 C18 H18B 122.1 . . ?
C20 C19 C18 122.0(16) . . ?
C20 C19 H19A 119.0 . . ?
C18 C19 H19A 119.0 . . ?
C18' C19' C20' 118.6(17) . . ?
C18' C19' H19B 120.7 . . ?
C20' C19' H19B 120.7 . . ?
N4' C20' C19' 121.5(14) . . ?
N4' C20' C20 114.8(12) . . ?
C19' C20' C20 123.7(14) . . ?
N4 C20 C19 121.0(14) . . ?
N4 C20 C20' 114.4(12) . . ?
C19 C20 C20' 124.5(14) . . ?

loop_
_geom_bond_atom_site_label_1
_geom_bond_atom_site_label_2
_geom_bond_distance
_geom_bond_site_symmetry_2
_geom_bond_publ_flag
Cu1 O25 1.925(7) . ?
Cu1 O28 1.958(7) 3_655 ?
Cu1 O34 1.969(7) 3_655 ?
Cu1 O34 1.984(6) . ?
Cu1 O27 2.370(7) 3_655 ?
Cu2 O30 1.948(7) . ?
Cu2 O27 1.956(7) 3_655 ?
Cu2 O29 1.968(7) . ?
Cu2 O26 1.985(7) 3_655 ?
Cu2 O34 2.333(7) . ?
Cu3 O28 1.951(7) . ?
Cu3 N1' 1.966(9) . ?
Cu3 N1 2.020(8) . ?
Cu3 O29 2.026(7) . ?
Cu3 O26 2.421(7) 3_655 ?
Cu4 O10 1.959(8) . ?
Cu4 N2 1.968(10) . ?
Cu4 N2' 2.001(10) . ?
Cu4 O20 2.087(7) . ?
Cu4 O15 2.335(7) . ?
Cu4 O14 2.361(7) . ?
Cu5 N4 1.981(11) . ?
Cu5 N4' 1.996(11) . ?
Cu5 N3 2.005(11) . ?
Cu5 N3' 2.033(11) . ?
Cu5 O9 2.100(7) . ?
Ge1 O31 1.734(6) . ?
Ge1 O32 1.741(6) . ?
Ge1 O34 1.748(7) . ?
Ge1 O33 1.749(7) . ?
W1 O1 1.705(7) . ?
W1 O13 1.848(7) . ?
W1 O12 1.867(7) . ?
W1 O14 1.905(7) . ?
W1 O10 2.040(7) . ?
W1 O31 2.386(7) . ?
W2 O2 1.702(7) . ?
W2 O25 1.772(7) . ?
W2 O24 1.935(7) . ?
W2 O19 1.987(7) . ?
W2 O13 2.045(7) . ?
W2 O31 2.269(6) . ?
W3 O3 1.697(7) . ?
W3 O26 1.818(7) . ?
W3 O19 1.879(7) . ?
W3 O20 1.983(7) . ?
W3 O14 2.019(7) . ?
W3 O31 2.337(7) . ?
W4 O4 1.728(7) . ?
W4 O11 1.855(7) . ?
W4 O16 1.864(7) . ?
W4 O15 1.922(7) . ?
W4 O10 1.989(7) . ?
W4 O32 2.359(7) . ?
W5 O5 1.702(7) . ?
W5 O27 1.799(7) . ?
W5 O21 1.897(7) . ?
W5 O20 2.001(7) . ?
W5 O15 2.008(7) . ?
W5 O32 2.317(7) . ?
W6 O6 1.692(7) . ?
W6 O28 1.879(7) . ?
W6 O22 1.909(7) . ?
W6 O16 1.943(7) . ?
W6 O21 1.958(7) . ?
W6 O32 2.288(7) . ?
W7 O7 1.706(8) . ?
W7 O18 1.848(7) . ?
W7 O17 1.881(8) . ?
W7 O12 1.961(7) . ?
W7 O11 1.965(7) . ?
W7 O33 2.394(7) . ?
W8 O8 1.689(7) . ?
W8 O29 1.877(8) . ?
W8 O23 1.879(7) . ?
W8 O22 1.909(7) . ?
W8 O17 1.960(8) . ?
W8 O33 2.341(7) . ?
W9 O9 1.723(7) . ?
W9 O30 1.775(7) . ?
W9 O24 1.889(7) . ?
W9 O23 1.987(7) . ?
W9 O18 2.037(7) . ?
W9 O33 2.233(7) . ?
O26 Cu2 1.985(7) 3_655 ?
O26 Cu3 2.421(7) 3_655 ?
O27 Cu2 1.956(7) 3_655 ?
O27 Cu1 2.370(7) 3_655 ?
O28 Cu1 1.958(7) 3_655 ?
O34 Cu1 1.969(7) 3_655 ?
N1 C1 1.324(13) . ?
N1 C5 1.346(13) . ?
N1' C1' 1.331(14) . ?
N1' C5' 1.332(14) . ?
N2' C10' 1.323(15) . ?
N2' C6' 1.371(16) . ?
N2 C6 1.316(15) . ?
N2 C10 1.360(14) . ?
N3' C11' 1.316(16) . ?
N3' C15' 1.359(16) . ?
N3 C15 1.314(18) . ?
N3 C11 1.319(19) . ?
N4 C16 1.328(15) . ?
N4 C20 1.339(16) . ?
N4' C16' 1.327(17) . ?
N4' C20' 1.347(16) . ?
C1 C2 1.392(15) . ?
C1 H1A 0.9300 . ?
C1' C2' 1.345(16) . ?
C1' H1'A 0.9300 . ?
C2' C3' 1.386(16) . ?
C2' H2'A 0.9300 . ?
C2 C3 1.336(17) . ?
C2 H2A 0.9300 . ?
C3 C4 1.398(18) . ?
C3 H3A 0.9300 . ?
C3' C4' 1.382(16) . ?
C3' H3'A 0.9300 . ?
C4 C5 1.336(15) . ?
C4 H4A 0.9300 . ?
C4' C5' 1.413(16) . ?
C4' H4'A 0.9300 . ?
C5' C5 1.493(15) . ?
C6 C7 1.424(19) . ?
C6 H6A 0.9300 . ?
C6' C7' 1.364(17) . ?
C6' H6'A 0.9300 . ?
C7' C8' 1.365(19) . ?
C7' H7'A 0.9300 . ?
C7 C8 1.37(2) . ?
C7 H7A 0.9300 . ?
C8 C9 1.36(2) . ?
C8 H8A 0.9300 . ?
C8' C9' 1.386(19) . ?
C8' H8'A 0.9300 . ?
C9' C10' 1.379(16) . ?
C9' H9'A 0.9300 . ?
C9 C10 1.354(17) . ?
C9 H9A 0.9300 . ?
C10 C10' 1.498(18) . ?
C11' C12' 1.433(19) . ?
C11' H11A 0.9300 . ?
C11 C12 1.43(2) . ?
C11 H11B 0.9300 . ?
C12' C13' 1.33(2) . ?
C12' H12A 0.9300 . ?
C12 C13 1.33(3) . ?
C12 H12B 0.9300 . ?
C13' C14' 1.35(2) . ?
C13' H13A 0.9300 . ?
C13 C14 1.34(2) . ?
C13 H13B 0.9300 . ?
C14' C15' 1.40(2) . ?
C14' H14A 0.9300 . ?
C14 C15 1.39(2) . ?
C14 H14B 0.9300 . ?
C15 C15' 1.46(2) . ?
C16' C17' 1.38(2) . ?
C16' H16A 0.9300 . ?
C16 C17 1.354(19) . ?
C16 H16B 0.9300 . ?
C17 C18 1.39(2) . ?
C17 H17A 0.9300 . ?
C17' C18' 1.38(2) . ?
C17' H17B 0.9300 . ?
C18' C19' 1.37(2) . ?
C18' H18A 0.9300 . ?
C18 C19 1.37(2) . ?
C18 H18B 0.9300 . ?
C19 C20 1.353(18) . ?
C19 H19A 0.9300 . ?
C19' C20' 1.388(18) . ?
C19' H19B 0.9300 . ?
C20' C20 1.454(18) . ?
